data_7220153
loop_
_publ_author_name
'Panda, Tarun Kanti Kanti'
'Kottalanka, Ravi K.'
'Harinath, A.'

_publ_section_title
;
 Chiral Alkaline Earth Metal Complexes Having M--Se Direct Bond (M = Mg,
 Ca, Sr, Ba): Syntheses, Structures and e-Caprolactone Polymerisation
;
_journal_name_full 'RSC Adv.'
_journal_paper_doi 10.1039/C5RA04495B
_journal_year 2015
_chemical_absolute_configuration rmad
_chemical_formula_moiety 'C20 H23 B N P'
_chemical_formula_sum 'C20 H23 B N P'
_chemical_formula_weight 319.17
_chemical_name_systematic
;
 ?
;
_space_group_IT_number 19
_symmetry_cell_setting orthorhombic
_symmetry_space_group_name_Hall 'P 2ac 2ab'
_symmetry_space_group_name_H-M 'P 21 21 21'
_atom_sites_solution_hydrogens geom
_atom_sites_solution_primary direct
_atom_sites_solution_secondary difmap
_audit_creation_method SHELXL-97
_audit_update_record
;
2015-03-11 deposited with the CCDC.
2015-04-20 downloaded from the CCDC.
;
_cell_angle_alpha 90
_cell_angle_beta 90
_cell_angle_gamma 90
_cell_formula_units_Z 8
_cell_length_a 8.8785(2)
_cell_length_b 18.0839(4)
_cell_length_c 23.6013(6)
_cell_measurement_reflns_used 4284
_cell_measurement_temperature 293(2)
_cell_measurement_theta_max 70.5866
_cell_measurement_theta_min 3.0760
_cell_volume 3789.38(15)
_computing_cell_refinement
'CrysAlisPro, Agilent Technologies,Version 1.171.35.19 (release 27-10-2011CrysAlis171 .NET)(compiled Oct 27'
_computing_data_collection
'CrysAlisPro, Agilent Technologies,Version 1.171.35.19 (release 27-10-2011CrysAlis171 .NET)(compiled Oct 27'
_computing_data_reduction
'CrysAlisPro, Agilent Technologies,Version 1.171.35.19 (release 27-10-2011CrysAlis171 .NET)(compiled Oct 27'
_computing_molecular_graphics 'ORTEP III & Olex 2.1'
_computing_publication_material WinGX
_computing_structure_refinement 'SHELXL-97 (Sheldrick, 2008)'
_computing_structure_solution 'SHELXL-97 (Sheldrick, 2008)'
_diffrn_ambient_temperature 293(2)
_diffrn_measured_fraction_theta_full 0.980
_diffrn_measured_fraction_theta_max 0.981
_diffrn_measurement_device_type 'SuperNova, Dual, Cu at zero, Eos'
_diffrn_radiation_monochromator mirror
_diffrn_radiation_source 'SuperNova (Cu) X-ray Source'
_diffrn_radiation_type CuK\a
_diffrn_radiation_wavelength 1.54184
_diffrn_reflns_av_R_equivalents 0.0257
_diffrn_reflns_av_sigmaI/netI 0.0397
_diffrn_reflns_limit_h_max 10
_diffrn_reflns_limit_h_min -9
_diffrn_reflns_limit_k_max 21
_diffrn_reflns_limit_k_min -18
_diffrn_reflns_limit_l_max 26
_diffrn_reflns_limit_l_min -28
_diffrn_reflns_number 10266
_diffrn_reflns_theta_full 70.72
_diffrn_reflns_theta_max 70.72
_diffrn_reflns_theta_min 3.08
_exptl_absorpt_coefficient_mu 1.247
_exptl_absorpt_correction_T_max 1.00000
_exptl_absorpt_correction_T_min 0.66265
_exptl_absorpt_correction_type multi-scan
_exptl_absorpt_process_details
'CrysAlisPro, Agilent Technologies,Version 1.171.35.19 (release 27-10-2011 CrysAlis171 .NET)(compiled Oct 27'
_exptl_crystal_colour colorless
_exptl_crystal_density_diffrn 1.119
_exptl_crystal_density_method 'not measured'
_exptl_crystal_description plate
_exptl_crystal_F_000 1360
_exptl_crystal_size_max 0.23
_exptl_crystal_size_mid 0.18
_exptl_crystal_size_min 0.14
_refine_diff_density_max 0.212
_refine_diff_density_min -0.286
_refine_diff_density_rms 0.033
_refine_ls_abs_structure_details 'Flack H D (1983), Acta Cryst. A39, 876-881'
_refine_ls_abs_structure_Flack 0.000(19)
_refine_ls_extinction_method none
_refine_ls_goodness_of_fit_ref 1.034
_refine_ls_hydrogen_treatment mixed
_refine_ls_matrix_type full
_refine_ls_number_parameters 420
_refine_ls_number_reflns 5991
_refine_ls_number_restraints 0
_refine_ls_restrained_S_all 1.034
_refine_ls_R_factor_all 0.0482
_refine_ls_R_factor_gt 0.0418
_refine_ls_shift/su_max 0.000
_refine_ls_shift/su_mean 0.000
_refine_ls_structure_factor_coef Fsqd
_refine_ls_weighting_details 'calc w=1/[\s^2^(Fo^2^)+(0.0684P)^2^+0.1201P] where P=(Fo^2^+2Fc^2^)/3'
_refine_ls_weighting_scheme calc
_refine_ls_wR_factor_gt 0.1102
_refine_ls_wR_factor_ref 0.1183
_reflns_number_gt 5336
_reflns_number_total 5991
_reflns_threshold_expression >2\s(I)
_cod_data_source_file c5ra04495b2.cif
_cod_data_source_block 7b_s_isomer
_cod_depositor_comments
;
The following automatic conversions were performed:

'_symmetry_cell_setting' value 'Orthorhombic' changed to
'orthorhombic' according to
/usr/data/users/saulius/crontab/automatic-downloads/rss-feeds/RSC/lib/dictionaries/cif_core.dic
dictionary named 'cif_core.dic' version 2.4.2 from 2011-04-26.

Automatic conversion script
Id: cif_fix_values 3271 2015-04-21 07:52:19Z andrius 
;
_cod_original_sg_symbol_H-M 'P 21 21 21 '
_cod_database_code 7220153

loop_
_symmetry_equiv_pos_as_xyz
'x, y, z'
'-x+1/2, -y, z+1/2'
'x+1/2, -y+1/2, -z'
'-x, y+1/2, -z+1/2'

loop_
_atom_site_label
_atom_site_type_symbol
_atom_site_fract_x
_atom_site_fract_y
_atom_site_fract_z
_atom_site_U_iso_or_equiv
_atom_site_adp_type
_atom_site_occupancy
_atom_site_symmetry_multiplicity
_atom_site_calc_flag
_atom_site_refinement_flags
P1 P -0.20705(6) -0.50101(4) -0.08683(3) 0.04974(16) Uani 1 1 d .
P2 P -0.18536(6) -0.38883(3) 0.16037(2) 0.04439(14) Uani 1 1 d .
C20 C -0.4115(3) -0.50187(14) -0.08909(11) 0.0519(5) Uani 1 1 d .
N2 N -0.2578(2) -0.46282(10) 0.12885(8) 0.0473(5) Uani 1 1 d .
H2 H -0.2842 -0.4601 0.0938 0.057 Uiso 1 1 calc R
N1 N -0.1414(2) -0.57682(12) -0.11713(9) 0.0560(5) Uani 1 1 d .
H1 H -0.1230 -0.5764 -0.1529 0.067 Uiso 1 1 calc R
C9 C -0.1523(3) -0.42675(15) -0.13343(12) 0.0590(7) Uani 1 1 d .
C15 C -0.4870(3) -0.50020(18) -0.14006(12) 0.0655(7) Uani 1 1 d .
H15 H -0.4332 -0.4944 -0.1736 0.079 Uiso 1 1 calc R
C35 C 0.0193(3) -0.39311(13) 0.15799(10) 0.0484(5) Uani 1 1 d .
C36 C 0.0942(3) -0.39389(17) 0.10617(12) 0.0605(6) Uani 1 1 d .
H36 H 0.0406 -0.3874 0.0727 0.073 Uiso 1 1 calc R
C40 C 0.1013(3) -0.40175(17) 0.20726(12) 0.0619(7) Uani 1 1 d .
H40 H 0.0529 -0.4007 0.2422 0.074 Uiso 1 1 calc R
C29 C -0.2332(3) -0.31318(13) 0.11370(10) 0.0495(5) Uani 1 1 d .
C19 C -0.4945(3) -0.50933(17) -0.03954(13) 0.0678(7) Uani 1 1 d .
H19 H -0.4457 -0.5098 -0.0047 0.081 Uiso 1 1 calc R
C21 C -0.2779(3) -0.53323(13) 0.15984(12) 0.0553(6) Uani 1 1 d .
H21 H -0.3266 -0.5221 0.1961 0.066 Uiso 1 1 calc R
C16 C -0.6420(3) -0.5071(2) -0.14184(14) 0.0778(9) Uani 1 1 d .
H16 H -0.6919 -0.5059 -0.1765 0.093 Uiso 1 1 calc R
C1 C -0.1130(3) -0.64538(15) -0.08477(12) 0.0602(6) Uani 1 1 d .
H1A H -0.1138 -0.6325 -0.0444 0.072 Uiso 1 1 calc R
C37 C 0.2480(3) -0.40426(18) 0.10464(14) 0.0699(8) Uani 1 1 d .
H37 H 0.2975 -0.4048 0.0699 0.084 Uiso 1 1 calc R
C30 C -0.3511(3) -0.31682(16) 0.07591(12) 0.0656(7) Uani 1 1 d .
H30 H -0.4041 -0.3608 0.0716 0.079 Uiso 1 1 calc R
C23 C -0.1291(3) -0.57197(14) 0.17222(12) 0.0558(6) Uani 1 1 d .
B1 B -0.1328(4) -0.4870(2) -0.01246(12) 0.0655(8) Uani 1 1 d .
H1B H -0.1718 -0.5250 0.0119 0.098 Uiso 1 1 calc R
H1C H -0.1641 -0.4395 0.0013 0.098 Uiso 1 1 calc R
H1D H -0.0248 -0.4895 -0.0128 0.098 Uiso 1 1 calc R
C10 C -0.0415(3) -0.4359(2) -0.17395(14) 0.0818(10) Uani 1 1 d .
H10 H 0.0001 -0.4824 -0.1803 0.098 Uiso 1 1 calc R
B2 B -0.2620(4) -0.3755(2) 0.23550(12) 0.0628(8) Uani 1 1 d .
H2D H -0.3700 -0.3731 0.2343 0.094 Uiso 1 1 calc R
H2E H -0.2230 -0.3304 0.2511 0.094 Uiso 1 1 calc R
H2F H -0.2314 -0.4164 0.2588 0.094 Uiso 1 1 calc R
C3 C 0.0399(3) -0.67616(14) -0.09829(12) 0.0587(6) Uani 1 1 d .
C39 C 0.2565(3) -0.41206(18) 0.20466(15) 0.0731(9) Uani 1 1 d .
H39 H 0.3114 -0.4179 0.2379 0.088 Uiso 1 1 calc R
C18 C -0.6497(3) -0.51614(18) -0.04188(15) 0.0751(8) Uani 1 1 d .
H18 H -0.7047 -0.5210 -0.0086 0.090 Uiso 1 1 calc R
C22 C -0.3836(3) -0.58254(17) 0.12576(16) 0.0763(9) Uani 1 1 d .
H22A H -0.4771 -0.5571 0.1195 0.114 Uiso 1 1 calc R
H22B H -0.4023 -0.6274 0.1464 0.114 Uiso 1 1 calc R
H22C H -0.3381 -0.5942 0.0900 0.114 Uiso 1 1 calc R
C14 C -0.2134(5) -0.35700(17) -0.12555(15) 0.0869(10) Uani 1 1 d .
H14 H -0.2884 -0.3502 -0.0985 0.104 Uiso 1 1 calc R
C24 C -0.0147(3) -0.57679(15) 0.13317(14) 0.0654(7) Uani 1 1 d .
H24 H -0.0275 -0.5549 0.0979 0.078 Uiso 1 1 calc R
C33 C -0.1945(5) -0.18602(17) 0.08646(16) 0.0901(10) Uani 1 1 d .
H33 H -0.1410 -0.1421 0.0902 0.108 Uiso 1 1 calc R
C38 C 0.3289(3) -0.41373(17) 0.15338(15) 0.0701(8) Uani 1 1 d .
H38 H 0.4325 -0.4213 0.1518 0.084 Uiso 1 1 calc R
C8 C 0.1380(4) -0.6955(2) -0.05536(16) 0.0811(9) Uani 1 1 d .
H8 H 0.1091 -0.6898 -0.0177 0.097 Uiso 1 1 calc R
C31 C -0.3921(4) -0.2545(2) 0.04377(14) 0.0856(10) Uani 1 1 d .
H31 H -0.4720 -0.2571 0.0184 0.103 Uiso 1 1 calc R
C17 C -0.7224(3) -0.51573(16) -0.09281(15) 0.0711(8) Uani 1 1 d .
H17 H -0.8265 -0.5213 -0.0942 0.085 Uiso 1 1 calc R
C13 C -0.1650(7) -0.2978(2) -0.1569(2) 0.1185(17) Uani 1 1 d .
H13 H -0.2084 -0.2515 -0.1514 0.142 Uiso 1 1 calc R
C7 C 0.2812(5) -0.7237(2) -0.0683(2) 0.1062(14) Uani 1 1 d .
H7 H 0.3469 -0.7364 -0.0392 0.127 Uiso 1 1 calc R
C28 C -0.1076(5) -0.60527(18) 0.22427(13) 0.0814(9) Uani 1 1 d .
H28 H -0.1833 -0.6037 0.2515 0.098 Uiso 1 1 calc R
C34 C -0.1533(4) -0.24765(15) 0.11788(13) 0.0754(9) Uani 1 1 d .
H34 H -0.0709 -0.2449 0.1421 0.090 Uiso 1 1 calc R
C4 C 0.0879(4) -0.68706(17) -0.15357(14) 0.0737(8) Uani 1 1 d .
H4 H 0.0231 -0.6754 -0.1832 0.088 Uiso 1 1 calc R
C12 C -0.0538(7) -0.3063(3) -0.1962(2) 0.128(2) Uani 1 1 d .
H12 H -0.0194 -0.2658 -0.2167 0.153 Uiso 1 1 calc R
C25 C 0.1189(4) -0.61313(17) 0.14466(18) 0.0836(10) Uani 1 1 d .
H25 H 0.1947 -0.6152 0.1175 0.100 Uiso 1 1 calc R
C5 C 0.2282(4) -0.71463(18) -0.16578(18) 0.0894(11) Uani 1 1 d .
H5 H 0.2573 -0.7210 -0.2033 0.107 Uiso 1 1 calc R
C2 C -0.2400(4) -0.7009(2) -0.09477(19) 0.1004(12) Uani 1 1 d .
H2A H -0.3313 -0.6827 -0.0780 0.151 Uiso 1 1 calc R
H2B H -0.2139 -0.7474 -0.0778 0.151 Uiso 1 1 calc R
H2C H -0.2546 -0.7075 -0.1348 0.151 Uiso 1 1 calc R
C11 C 0.0073(5) -0.3752(3) -0.20525(19) 0.1181(16) Uani 1 1 d .
H11 H 0.0819 -0.3812 -0.2325 0.142 Uiso 1 1 calc R
C27 C 0.0264(6) -0.6408(2) 0.23573(18) 0.1118(15) Uani 1 1 d .
H27 H 0.0410 -0.6619 0.2713 0.134 Uiso 1 1 calc R
C32 C -0.3131(5) -0.18998(19) 0.05030(15) 0.0853(10) Uani 1 1 d .
H32 H -0.3410 -0.1484 0.0297 0.102 Uiso 1 1 calc R
C6 C 0.3248(5) -0.73263(19) -0.1235(2) 0.1004(12) Uani 1 1 d .
H6 H 0.4200 -0.7509 -0.1319 0.121 Uiso 1 1 calc R
C26 C 0.1384(5) -0.6459(2) 0.1961(2) 0.1044(15) Uani 1 1 d .
H26 H 0.2268 -0.6715 0.2042 0.125 Uiso 1 1 calc R

loop_
_atom_site_aniso_label
_atom_site_aniso_U_11
_atom_site_aniso_U_22
_atom_site_aniso_U_33
_atom_site_aniso_U_23
_atom_site_aniso_U_13
_atom_site_aniso_U_12
P1 0.0392(3) 0.0650(4) 0.0451(3) -0.0023(3) -0.0001(3) 0.0014(3)
P2 0.0413(3) 0.0504(3) 0.0414(3) 0.0001(3) 0.0008(2) 0.0039(3)
C20 0.0425(11) 0.0566(13) 0.0565(13) -0.0053(13) -0.0003(11) 0.0012(11)
N2 0.0467(10) 0.0509(10) 0.0443(10) 0.0039(9) -0.0027(8) -0.0007(9)
N1 0.0555(12) 0.0729(13) 0.0397(10) -0.0011(10) 0.0004(9) 0.0144(10)
C9 0.0486(14) 0.0700(16) 0.0585(15) 0.0058(13) -0.0058(11) -0.0086(12)
C15 0.0471(12) 0.0916(19) 0.0578(14) -0.0137(15) 0.0007(11) 0.0057(15)
C35 0.0414(11) 0.0521(12) 0.0516(12) -0.0004(12) -0.0017(11) 0.0018(10)
C36 0.0497(13) 0.0788(17) 0.0531(14) -0.0060(14) -0.0010(11) -0.0008(14)
C40 0.0489(13) 0.0843(19) 0.0524(14) 0.0085(14) -0.0041(12) 0.0006(14)
C29 0.0512(13) 0.0494(12) 0.0478(12) -0.0031(10) 0.0030(11) 0.0082(10)
C19 0.0528(14) 0.089(2) 0.0619(15) 0.0070(15) 0.0051(13) -0.0003(15)
C21 0.0512(13) 0.0542(13) 0.0605(14) 0.0042(12) 0.0042(12) -0.0016(11)
C16 0.0503(14) 0.104(2) 0.0785(19) -0.0265(19) -0.0122(14) 0.0075(17)
C1 0.0654(15) 0.0636(14) 0.0517(13) 0.0072(13) -0.0008(14) -0.0053(13)
C37 0.0526(15) 0.092(2) 0.0652(17) -0.0132(16) 0.0143(13) -0.0005(15)
C30 0.0553(15) 0.0709(16) 0.0707(17) 0.0097(15) -0.0090(14) 0.0022(13)
C23 0.0629(14) 0.0475(12) 0.0571(15) 0.0010(12) -0.0083(13) -0.0020(11)
B1 0.0566(16) 0.094(2) 0.0454(14) -0.0124(16) -0.0041(13) -0.0001(17)
C10 0.0498(14) 0.111(3) 0.085(2) 0.029(2) 0.0031(15) -0.0046(17)
B2 0.0589(17) 0.083(2) 0.0469(15) -0.0055(15) 0.0070(13) 0.0104(16)
C3 0.0628(15) 0.0469(12) 0.0664(16) 0.0028(12) -0.0089(14) 0.0006(11)
C39 0.0503(15) 0.098(2) 0.0707(19) 0.0152(17) -0.0119(14) 0.0007(15)
C18 0.0500(15) 0.090(2) 0.085(2) 0.0105(18) 0.0155(15) -0.0045(15)
C22 0.0598(16) 0.0631(16) 0.106(3) 0.0059(17) -0.0068(18) -0.0109(14)
C14 0.107(3) 0.0685(18) 0.085(2) -0.0066(17) -0.008(2) -0.0091(19)
C24 0.0584(15) 0.0583(14) 0.0795(19) 0.0052(14) -0.0031(15) 0.0076(13)
C33 0.114(3) 0.0558(16) 0.101(3) 0.0100(18) -0.007(3) 0.0013(19)
C38 0.0408(12) 0.0801(17) 0.090(2) 0.0011(17) -0.0011(15) 0.0027(13)
C8 0.082(2) 0.085(2) 0.076(2) 0.0072(18) -0.0180(18) 0.0126(18)
C31 0.079(2) 0.099(2) 0.079(2) 0.028(2) -0.0177(18) 0.013(2)
C17 0.0413(13) 0.0726(18) 0.099(2) -0.0145(17) 0.0023(15) -0.0036(12)
C13 0.168(5) 0.068(2) 0.120(3) 0.018(2) -0.028(4) -0.035(3)
C7 0.089(3) 0.098(3) 0.132(4) 0.010(3) -0.042(3) 0.025(2)
C28 0.109(3) 0.0730(18) 0.0616(17) 0.0068(16) -0.0143(18) 0.0064(19)
C34 0.092(2) 0.0552(15) 0.0789(19) -0.0020(15) -0.0231(18) 0.0012(15)
C4 0.0771(18) 0.0734(17) 0.0706(18) -0.0014(16) -0.0045(17) 0.0189(16)
C12 0.134(4) 0.118(4) 0.132(4) 0.059(3) -0.040(4) -0.068(4)
C25 0.0634(17) 0.0635(16) 0.124(3) -0.007(2) -0.0129(19) 0.0102(15)
C5 0.092(2) 0.0738(19) 0.103(3) -0.0067(19) 0.010(2) 0.0243(18)
C2 0.083(2) 0.101(3) 0.117(3) 0.003(2) 0.005(2) -0.034(2)
C11 0.074(2) 0.172(4) 0.108(3) 0.064(3) 0.000(2) -0.029(3)
C27 0.153(4) 0.100(3) 0.082(2) 0.009(2) -0.052(3) 0.028(3)
C32 0.100(3) 0.0705(18) 0.085(2) 0.0252(18) 0.001(2) 0.019(2)
C6 0.082(2) 0.071(2) 0.148(4) -0.007(2) -0.008(3) 0.0207(19)
C26 0.106(3) 0.074(2) 0.134(4) -0.016(2) -0.065(3) 0.027(2)

loop_
_atom_type_symbol
_atom_type_description
_atom_type_scat_dispersion_real
_atom_type_scat_dispersion_imag
_atom_type_scat_source
C C 0.0181 0.0091 'International Tables Vol C Tables 4.2.6.8 and 6.1.1.4'
H H 0.0000 0.0000 'International Tables Vol C Tables 4.2.6.8 and 6.1.1.4'
B B 0.0090 0.0039 'International Tables Vol C Tables 4.2.6.8 and 6.1.1.4'
N N 0.0311 0.0180 'International Tables Vol C Tables 4.2.6.8 and 6.1.1.4'
P P 0.2955 0.4335 'International Tables Vol C Tables 4.2.6.8 and 6.1.1.4'

loop_
_geom_angle_atom_site_label_1
_geom_angle_atom_site_label_2
_geom_angle_atom_site_label_3
_geom_angle
N1 P1 C9 105.00(12)
N1 P1 C20 109.45(12)
C9 P1 C20 104.94(12)
N1 P1 B1 112.91(14)
C9 P1 B1 111.89(15)
C20 P1 B1 112.13(13)
N2 P2 C29 104.23(11)
N2 P2 C35 109.81(11)
C29 P2 C35 104.38(11)
N2 P2 B2 112.25(13)
C29 P2 B2 112.69(13)
C35 P2 B2 112.87(13)
C15 C20 C19 118.7(2)
C15 C20 P1 120.77(19)
C19 C20 P1 120.4(2)
C21 N2 P2 121.25(16)
C21 N2 H2 119.4
P2 N2 H2 119.4
C1 N1 P1 122.17(17)
C1 N1 H1 118.9
P1 N1 H1 118.9
C10 C9 C14 118.7(3)
C10 C9 P1 121.6(2)
C14 C9 P1 119.4(2)
C20 C15 C16 120.6(3)
C20 C15 H15 119.7
C16 C15 H15 119.7
C40 C35 C36 119.1(2)
C40 C35 P2 120.37(19)
C36 C35 P2 120.29(19)
C37 C36 C35 119.8(3)
C37 C36 H36 120.1
C35 C36 H36 120.1
C35 C40 C39 120.0(3)
C35 C40 H40 120.0
C39 C40 H40 120.0
C30 C29 C34 118.5(2)
C30 C29 P2 122.5(2)
C34 C29 P2 118.9(2)
C18 C19 C20 120.2(3)
C18 C19 H19 119.9
C20 C19 H19 119.9
N2 C21 C23 112.7(2)
N2 C21 C22 108.5(2)
C23 C21 C22 111.5(2)
N2 C21 H21 108.0
C23 C21 H21 108.0
C22 C21 H21 108.0
C17 C16 C15 120.2(3)
C17 C16 H16 119.9
C15 C16 H16 119.9
N1 C1 C3 110.8(2)
N1 C1 C2 110.2(3)
C3 C1 C2 113.0(3)
N1 C1 H1A 107.5
C3 C1 H1A 107.5
C2 C1 H1A 107.5
C38 C37 C36 121.0(3)
C38 C37 H37 119.5
C36 C37 H37 119.5
C29 C30 C31 120.5(3)
C29 C30 H30 119.7
C31 C30 H30 119.7
C24 C23 C28 117.8(3)
C24 C23 C21 122.8(2)
C28 C23 C21 119.4(3)
P1 B1 H1B 109.5
P1 B1 H1C 109.5
H1B B1 H1C 109.5
P1 B1 H1D 109.5
H1B B1 H1D 109.5
H1C B1 H1D 109.5
C9 C10 C11 119.6(4)
C9 C10 H10 120.2
C11 C10 H10 120.2
P2 B2 H2D 109.5
P2 B2 H2E 109.5
H2D B2 H2E 109.5
P2 B2 H2F 109.5
H2D B2 H2F 109.5
H2E B2 H2F 109.5
C8 C3 C4 117.4(3)
C8 C3 C1 120.5(3)
C4 C3 C1 122.0(3)
C38 C39 C40 120.4(3)
C38 C39 H39 119.8
C40 C39 H39 119.8
C17 C18 C19 120.3(3)
C17 C18 H18 119.8
C19 C18 H18 119.8
C21 C22 H22A 109.5
C21 C22 H22B 109.5
H22A C22 H22B 109.5
C21 C22 H22C 109.5
H22A C22 H22C 109.5
H22B C22 H22C 109.5
C13 C14 C9 121.1(4)
C13 C14 H14 119.5
C9 C14 H14 119.5
C23 C24 C25 122.2(3)
C23 C24 H24 118.9
C25 C24 H24 118.9
C32 C33 C34 119.9(3)
C32 C33 H33 120.1
C34 C33 H33 120.1
C37 C38 C39 119.6(2)
C37 C38 H38 120.2
C39 C38 H38 120.2
C3 C8 C7 120.2(4)
C3 C8 H8 119.9
C7 C8 H8 119.9
C32 C31 C30 119.3(3)
C32 C31 H31 120.4
C30 C31 H31 120.4
C18 C17 C16 120.0(2)
C18 C17 H17 120.0
C16 C17 H17 120.0
C12 C13 C14 120.4(5)
C12 C13 H13 119.8
C14 C13 H13 119.8
C6 C7 C8 120.4(4)
C6 C7 H7 119.8
C8 C7 H7 119.8
C27 C28 C23 119.8(4)
C27 C28 H28 120.1
C23 C28 H28 120.1
C29 C34 C33 120.9(3)
C29 C34 H34 119.5
C33 C34 H34 119.5
C5 C4 C3 121.9(3)
C5 C4 H4 119.1
C3 C4 H4 119.1
C13 C12 C11 119.6(4)
C13 C12 H12 120.2
C11 C12 H12 120.2
C26 C25 C24 119.4(4)
C26 C25 H25 120.3
C24 C25 H25 120.3
C6 C5 C4 120.4(4)
C6 C5 H5 119.8
C4 C5 H5 119.8
C1 C2 H2A 109.5
C1 C2 H2B 109.5
H2A C2 H2B 109.5
C1 C2 H2C 109.5
H2A C2 H2C 109.5
H2B C2 H2C 109.5
C12 C11 C10 120.6(4)
C12 C11 H11 119.7
C10 C11 H11 119.7
C26 C27 C28 121.6(4)
C26 C27 H27 119.2
C28 C27 H27 119.2
C33 C32 C31 120.9(3)
C33 C32 H32 119.6
C31 C32 H32 119.6
C5 C6 C7 119.6(4)
C5 C6 H6 120.2
C7 C6 H6 120.2
C25 C26 C27 119.2(3)
C25 C26 H26 120.4
C27 C26 H26 120.4

loop_
_geom_bond_atom_site_label_1
_geom_bond_atom_site_label_2
_geom_bond_distance
P1 N1 1.653(2)
P1 C9 1.802(3)
P1 C20 1.816(2)
P1 B1 1.892(3)
P2 N2 1.6606(19)
P2 C29 1.807(2)
P2 C35 1.819(2)
P2 B2 1.915(3)
C20 C15 1.377(4)
C20 C19 1.389(4)
N2 C21 1.479(3)
N2 H2 0.8600
N1 C1 1.478(3)
N1 H1 0.8600
C9 C10 1.382(4)
C9 C14 1.385(4)
C15 C16 1.383(4)
C15 H15 0.9300
C35 C40 1.381(3)
C35 C36 1.392(3)
C36 C37 1.379(4)
C36 H36 0.9300
C40 C39 1.391(4)
C40 H40 0.9300
C29 C30 1.377(4)
C29 C34 1.385(4)
C19 C18 1.385(4)
C19 H19 0.9300
C21 C23 1.524(3)
C21 C22 1.524(4)
C21 H21 0.9800
C16 C17 1.368(4)
C16 H16 0.9300
C1 C3 1.502(4)
C1 C2 1.528(4)
C1 H1A 0.9800
C37 C38 1.367(4)
C37 H37 0.9300
C30 C31 1.406(4)
C30 H30 0.9300
C23 C24 1.374(4)
C23 C28 1.381(4)
B1 H1B 0.9600
B1 H1C 0.9600
B1 H1D 0.9600
C10 C11 1.393(5)
C10 H10 0.9300
B2 H2D 0.9600
B2 H2E 0.9600
B2 H2F 0.9600
C3 C8 1.381(4)
C3 C4 1.386(4)
C39 C38 1.371(4)
C39 H39 0.9300
C18 C17 1.364(4)
C18 H18 0.9300
C22 H22A 0.9600
C22 H22B 0.9600
C22 H22C 0.9600
C14 C13 1.371(5)
C14 H14 0.9300
C24 C25 1.383(4)
C24 H24 0.9300
C33 C32 1.357(5)
C33 C34 1.388(4)
C33 H33 0.9300
C38 H38 0.9300
C8 C7 1.404(6)
C8 H8 0.9300
C31 C32 1.370(5)
C31 H31 0.9300
C17 H17 0.9300
C13 C12 1.364(7)
C13 H13 0.9300
C7 C6 1.367(6)
C7 H7 0.9300
C28 C27 1.379(6)
C28 H28 0.9300
C34 H34 0.9300
C4 C5 1.373(5)
C4 H4 0.9300
C12 C11 1.375(7)
C12 H12 0.9300
C25 C26 1.363(6)
C25 H25 0.9300
C5 C6 1.356(5)
C5 H5 0.9300
C2 H2A 0.9600
C2 H2B 0.9600
C2 H2C 0.9600
C11 H11 0.9300
C27 C26 1.368(6)
C27 H27 0.9300
C32 H32 0.9300
C6 H6 0.9300
C26 H26 0.9300
